data_7132794
loop_
_publ_author_name
'Onn, Chee S.'
'Hill, Anthony F.'

_publ_section_title
;
 Carbon-chalcogen wires: alkynyltellurolatocarbynes.
;
_journal_issue 26
_journal_name_full 'Chemical communications (Cambridge, England)'
_journal_page_first 3555
_journal_page_last 3558
_journal_paper_doi 10.1039/d4cc00303a
_journal_volume 60
_journal_year 2024
_chemical_formula_moiety 'C29 H43 B N6 O2 Si Te W'
_chemical_formula_sum 'C29 H43 B N6 O2 Si Te W'
_chemical_formula_weight 858.04
_chemical_name_common 'Thesis - Compound A.4 - CO32'
_chemical_name_systematic CO32
_space_group_crystal_system triclinic
_space_group_IT_number 2
_space_group_name_Hall '-P 1'
_space_group_name_H-M_alt 'P -1'
_atom_sites_solution_hydrogens mixed
_audit_creation_date 2020-01-07
_audit_creation_method
;
Olex2 1.2
(compiled May 18 2018 14:05:52 for OlexSys, GUI svn.r5506)
;
_audit_update_record
;
2020-09-21 deposited with the CCDC.	2024-02-20 downloaded from the CCDC.
;
_cell_angle_alpha 84.687(4)
_cell_angle_beta 87.521(4)
_cell_angle_gamma 75.938(4)
_cell_formula_units_Z 2
_cell_length_a 10.6281(5)
_cell_length_b 11.0432(6)
_cell_length_c 15.1354(7)
_cell_measurement_reflns_used 3943
_cell_measurement_temperature 150.00(10)
_cell_measurement_theta_max 72.0230
_cell_measurement_theta_min 4.8050
_cell_volume 1715.38(15)
_computing_cell_refinement 'CrysAlisPro 1.171.39.46 (Rigaku OD, 2018)'
_computing_data_collection 'CrysAlisPro 1.171.39.46 (Rigaku OD, 2018)'
_computing_data_reduction 'CrysAlisPro 1.171.39.46 (Rigaku OD, 2018)'
_computing_molecular_graphics 'Olex2 (Dolomanov et al., 2009)'
_computing_publication_material 'Olex2 (Dolomanov et al., 2009)'
_computing_structure_refinement 'ShelXL (Sheldrick, 2015)'
_computing_structure_solution 'SHELXT 2018/2 (Sheldrick, 2018)'
_diffrn_ambient_environment N~2~
_diffrn_ambient_temperature 150.00(10)
_diffrn_detector 'CCD plate'
_diffrn_detector_area_resol_mean 8.1297
_diffrn_detector_type EosS2
_diffrn_measured_fraction_theta_full 0.994
_diffrn_measured_fraction_theta_max 0.994
_diffrn_measurement_details
;
List of Runs (angles in degrees, time in seconds):

  # Type    Start    End  Width  t~exp~   \w     \q     \k     \f   Frames
#--------------------------------------------------------------------------
  1  \w    -29.00  12.00   1.00    3.85    --   35.53 -57.00  30.00   41
  2  \w    -30.00  52.00   1.00    3.85    --   35.53 -57.00 -60.00   82
  3  \w     23.00  81.00   1.00    3.85    --   35.53-125.00  60.00   58
  4  \w     15.00  52.00   1.00    3.85    --   35.53 -57.00  30.00   37
  5  \w     18.00 104.00   1.00    3.85    --   35.53  38.00-150.00   86
  6  \w    -36.00  58.00   1.00    3.85    --   35.53 -19.00  30.00   94
  7  \w     32.00  87.00   1.00    3.85    --   35.53-125.00-180.00   55
  8  \w      2.00  73.00   1.00    3.85    --   35.53 -99.00 -90.00   71
  9  \w     81.00 125.00   1.00   15.40    --  108.91 -45.00  90.00   44
 10  \w     41.00  74.00   1.00   15.40    --  108.91 -45.00-180.00   33
 11  \w     45.00 133.00   1.00   15.40    --  108.91 -77.00 -30.00   88
 12  \w     87.00 121.00   1.00   15.40    --  108.91 -45.00-180.00   34
 13  \w     83.00 139.00   1.00   15.40    --  108.91  77.00  30.00   56
 14  \w    100.00 153.00   1.00   15.40    --  108.91 111.00-150.00   53
 15  \w     42.00 113.00   1.00   15.40    --  108.91-111.00 -30.00   71
 16  \w     64.00 113.00   1.00   15.40    --  108.91-111.00 120.00   49
 17  \w     40.00 107.00   1.00   15.40    --  108.91 -45.00  60.00   67
 18  \w     93.00 151.00   1.00   15.40    --  108.91  45.00 -90.00   58
 19  \w     40.00 121.00   1.00   15.40    --  108.91 -45.00 -90.00   81
 20  \w     45.00 132.00   1.00   15.40    --  108.91 -77.00 150.00   87
 21  \w     55.00 169.00   1.00   15.40    --  108.91   0.00-150.00  114
;
_diffrn_measurement_device 'four-circle diffractometer'
_diffrn_measurement_device_type 'SuperNova, Dual, Cu at home/near, EosS2'
_diffrn_measurement_method '\w scans'
_diffrn_orient_matrix_type 'CrysAlisPro convention (1999,Acta A55,543-557)'
_diffrn_orient_matrix_UB_11 0.0214549000
_diffrn_orient_matrix_UB_12 0.1019472000
_diffrn_orient_matrix_UB_13 -0.0716691000
_diffrn_orient_matrix_UB_21 -0.0931253000
_diffrn_orient_matrix_UB_22 -0.0379333000
_diffrn_orient_matrix_UB_23 -0.0614494000
_diffrn_orient_matrix_UB_31 -0.1149219000
_diffrn_orient_matrix_UB_32 0.0948655000
_diffrn_orient_matrix_UB_33 0.0392714000
_diffrn_radiation_monochromator mirror
_diffrn_radiation_probe x-ray
_diffrn_radiation_type CuK\a
_diffrn_radiation_wavelength 1.54184
_diffrn_reflns_av_R_equivalents 0.0546
_diffrn_reflns_av_unetI/netI 0.0898
_diffrn_reflns_Laue_measured_fraction_full 0.994
_diffrn_reflns_Laue_measured_fraction_max 0.994
_diffrn_reflns_limit_h_max 11
_diffrn_reflns_limit_h_min -12
_diffrn_reflns_limit_k_max 13
_diffrn_reflns_limit_k_min -10
_diffrn_reflns_limit_l_max 18
_diffrn_reflns_limit_l_min -17
_diffrn_reflns_number 10111
_diffrn_reflns_point_group_measured_fraction_full 0.994
_diffrn_reflns_point_group_measured_fraction_max 0.994
_diffrn_reflns_theta_full 66.597
_diffrn_reflns_theta_max 66.597
_diffrn_reflns_theta_min 4.142
_diffrn_source 'micro-focus sealed X-ray tube'
_diffrn_source_type 'SuperNova (Cu) X-ray Source'
_exptl_absorpt_coefficient_mu 13.419
_exptl_absorpt_correction_T_max 1.00000
_exptl_absorpt_correction_T_min 0.69076
_exptl_absorpt_correction_type multi-scan
_exptl_absorpt_process_details
;
CrysAlisPro 1.171.39.46 (Rigaku Oxford Diffraction, 2018)
Empirical absorption correction using spherical harmonics,
 implemented in SCALE3 ABSPACK scaling algorithm.
;
_exptl_crystal_colour 'clear light orange'
_exptl_crystal_colour_lustre clear
_exptl_crystal_colour_modifier light
_exptl_crystal_colour_primary orange
_exptl_crystal_density_diffrn 1.661
_exptl_crystal_description plate
_exptl_crystal_F_000 840
_exptl_crystal_size_max 0.182
_exptl_crystal_size_mid 0.124
_exptl_crystal_size_min 0.056
_refine_diff_density_max 2.410
_refine_diff_density_min -1.601
_refine_diff_density_rms 0.193
_refine_ls_extinction_method none
_refine_ls_goodness_of_fit_ref 1.018
_refine_ls_hydrogen_treatment mixed
_refine_ls_matrix_type full
_refine_ls_number_parameters 368
_refine_ls_number_reflns 6019
_refine_ls_number_restraints 0
_refine_ls_restrained_S_all 1.018
_refine_ls_R_factor_all 0.0784
_refine_ls_R_factor_gt 0.0604
_refine_ls_shift/su_max 0.001
_refine_ls_shift/su_mean 0.000
_refine_ls_structure_factor_coef Fsqd
_refine_ls_weighting_details 'w=1/[\s^2^(Fo^2^)+(0.0819P)^2^] where P=(Fo^2^+2Fc^2^)/3'
_refine_ls_weighting_scheme calc
_refine_ls_wR_factor_gt 0.1471
_refine_ls_wR_factor_ref 0.1600
_reflns_Friedel_coverage 0.000
_reflns_number_gt 4666
_reflns_number_total 6019
_reflns_threshold_expression 'I > 2\s(I)'
_cod_data_source_file d4cc00303a2.cif
_cod_data_source_block co32a_co_wtetips_scale
_cod_depositor_comments 'Adding full bibliography for 7132794--7132799.cif.'
_cod_database_code 7132794
_shelx_shelxl_version_number 2018/3
_chemical_oxdiff_formula 'C24 H31 Au1 B1 Cl1 N6 O2 W1'
_chemical_oxdiff_usercomment 'chloroform ethanol or hexane'
_shelx_space_group_comment
;
The symmetry employed for this shelxl refinement is uniquely defined
by the following loop, which should always be used as a source of
symmetry information in preference to the above space-group names.
They are only intended as comments.
;
_reflns_odcompleteness_completeness 99.36
_reflns_odcompleteness_iscentric 1
_reflns_odcompleteness_theta 66.97
_olex2_refinement_description
;
1. Fixed Uiso
 At 1.2 times of:
  All C(H) groups
 At 1.5 times of:
  All C(H,H,H) groups
2. Uiso/Uaniso restraints and constraints
Uanis(C25) = Uanis(C26)
Uanis(C29) = Uanis(C28)
Uanis(C22) = Uanis(C23)
3.a Ternary CH refined with riding coordinates:
 C21(H21), C24(H24), C27(H27)
3.b Aromatic/amide H refined with riding coordinates:
 C13(H13), C18(H18), C8(H8)
3.c Idealised Me refined as rotating group:
 C16(H16A,H16B,H16C), C20(H20A,H20B,H20C), C15(H15A,H15B,H15C), C11(H11A,H11B,
 H11C), C10(H10A,H10B,H10C), C6(H6A,H6B,H6C), C29(H29A,H29B,H29C), C25(H25A,
 H25B,H25C), C22(H22A,H22B,H22C), C23(H23A,H23B,H23C), C28(H28A,H28B,H28C),
 C26(H26A,H26B,H26C)
;
_ins_header
;
TITL CO_WTeTIPS_scale in P1 
REM P1 (#1 in standard setting)
CELL 1.54184  10.628083  11.043199  15.135361  84.6872  87.5214  75.9377
ZERR    2.00   0.000548   0.000566   0.000735   0.0041   0.0041   0.0045
LATT -1
SFAC C H B N O Cl W Au
UNIT 48.00 62.00 2.00 12.00 4.00 2.00 2.00 2.00
TREF
HKLF 4
END
;
_olex2_submission_special_instructions 'No special instructions were received'
_oxdiff_exptl_absorpt_empirical_details
;
Empirical correction (ABSPACK) includes:
- Absorption correction using spherical harmonics
- Frame scaling
- Detector area scaling
;
_oxdiff_exptl_absorpt_empirical_full_max 1.744
_oxdiff_exptl_absorpt_empirical_full_min 0.732

loop_
_space_group_symop_operation_xyz
'x, y, z'
'-x, -y, -z'

loop_
_atom_site_label
_atom_site_type_symbol
_atom_site_fract_x
_atom_site_fract_y
_atom_site_fract_z
_atom_site_U_iso_or_equiv
_atom_site_adp_type
_atom_site_occupancy
_atom_site_site_symmetry_order
_atom_site_calc_flag
_atom_site_refinement_flags_posn
_atom_site_refinement_flags_adp
_atom_site_refinement_flags_occupancy
_atom_site_disorder_assembly
_atom_site_disorder_group
W1 W 0.56718(4) 0.35115(4) 0.79180(3) 0.03562(15) Uani 1 1 d . . . . .
Te1 Te 0.36686(6) 0.17100(6) 0.95021(4) 0.04129(19) Uani 1 1 d . . . . .
Si1 Si 0.1793(3) -0.0050(3) 0.7020(2) 0.0455(6) Uani 1 1 d . . . . .
N6 N 0.6396(7) 0.6043(7) 0.8147(5) 0.0322(15) Uani 1 1 d . . . . .
N5 N 0.5484(7) 0.5389(7) 0.8384(6) 0.0371(17) Uani 1 1 d . . . . .
N1 N 0.6636(7) 0.4302(7) 0.6677(5) 0.0350(16) Uani 1 1 d . . . . .
N4 N 0.8274(7) 0.4168(7) 0.8337(5) 0.0368(17) Uani 1 1 d . . . . .
O2 O 0.2964(7) 0.4265(9) 0.6988(6) 0.059(2) Uani 1 1 d . . . . .
N3 N 0.7605(7) 0.3248(8) 0.8464(6) 0.0379(17) Uani 1 1 d . . . . .
N2 N 0.7471(8) 0.5038(8) 0.6792(6) 0.0418(19) Uani 1 1 d . . . . .
O1 O 0.6302(11) 0.0935(8) 0.7055(7) 0.074(3) Uani 1 1 d . . . . .
C17 C 0.4507(9) 0.6155(9) 0.8794(6) 0.0358(19) Uani 1 1 d . . . . .
C16 C 0.3366(9) 0.5757(10) 0.9177(7) 0.042(2) Uani 1 1 d . . . . .
H16A H 0.282120 0.566985 0.870900 0.063 Uiso 1 1 calc GR . . . .
H16B H 0.288868 0.637381 0.955236 0.063 Uiso 1 1 calc GR . . . .
H16C H 0.363979 0.496802 0.952132 0.063 Uiso 1 1 calc GR . . . .
C19 C 0.5990(9) 0.7228(8) 0.8375(6) 0.0355(19) Uani 1 1 d . . . . .
C14 C 0.9396(9) 0.3821(10) 0.8796(7) 0.041(2) Uani 1 1 d . . . . .
C13 C 0.9458(9) 0.2639(10) 0.9202(7) 0.043(2) Uani 1 1 d . . . . .
H13 H 1.012660 0.215742 0.955164 0.052 Uiso 1 1 calc R . . . .
C20 C 0.6763(11) 0.8179(9) 0.8139(8) 0.049(3) Uani 1 1 d . . . . .
H20A H 0.760392 0.789441 0.839793 0.074 Uiso 1 1 calc GR . . . .
H20B H 0.632316 0.896046 0.836091 0.074 Uiso 1 1 calc GR . . . .
H20C H 0.686042 0.829193 0.750499 0.074 Uiso 1 1 calc GR . . . .
C12 C 0.8358(9) 0.2306(9) 0.8997(7) 0.039(2) Uani 1 1 d . . . . .
C2 C 0.6079(11) 0.1858(10) 0.7358(8) 0.049(3) Uani 1 1 d . . . . .
C18 C 0.4804(10) 0.7342(10) 0.8793(7) 0.044(2) Uani 1 1 d . . . . .
H18 H 0.429533 0.805272 0.902850 0.053 Uiso 1 1 calc R . . . .
C3 C 0.3935(9) 0.4007(10) 0.7294(7) 0.042(2) Uani 1 1 d . . . . .
C15 C 1.0341(9) 0.4623(11) 0.8769(8) 0.051(3) Uani 1 1 d . . . . .
H15A H 1.068555 0.470873 0.817612 0.076 Uiso 1 1 calc GR . . . .
H15B H 1.103560 0.424161 0.916523 0.076 Uiso 1 1 calc GR . . . .
H15C H 0.991177 0.543419 0.894925 0.076 Uiso 1 1 calc GR . . . .
C1 C 0.4819(9) 0.2721(8) 0.8758(7) 0.041(2) Uani 1 1 d . . . . .
C4 C 0.3015(10) 0.0960(10) 0.8461(8) 0.046(2) Uani 1 1 d . . . . .
C8 C 0.7464(10) 0.4798(11) 0.5366(7) 0.048(2) Uani 1 1 d . . . . .
H8 H 0.764533 0.486275 0.475869 0.057 Uiso 1 1 calc R . . . .
C9 C 0.7988(11) 0.5346(10) 0.6037(8) 0.049(3) Uani 1 1 d . . . . .
C7 C 0.6642(10) 0.4160(11) 0.5801(8) 0.047(2) Uani 1 1 d . . . . .
B1 B 0.7710(10) 0.5367(10) 0.7728(8) 0.037(2) Uani 1 1 d . . . . .
C5 C 0.2573(11) 0.0543(10) 0.7904(8) 0.048(2) Uani 1 1 d . . . . .
C11 C 0.7932(11) 0.1138(10) 0.9287(8) 0.052(3) Uani 1 1 d . . . . .
H11A H 0.716735 0.133607 0.965862 0.078 Uiso 1 1 calc GR . . . .
H11B H 0.861102 0.055877 0.961301 0.078 Uiso 1 1 calc GR . . . .
H11C H 0.774278 0.076559 0.877499 0.078 Uiso 1 1 calc GR . . . .
C21 C 0.1501(12) -0.1610(11) 0.7509(9) 0.054(3) Uani 1 1 d . . . . .
H21 H 0.232377 -0.208724 0.776552 0.065 Uiso 1 1 calc R . . . .
C10 C 0.8963(12) 0.6104(13) 0.5915(8) 0.061(3) Uani 1 1 d . . . . .
H10A H 0.858506 0.693453 0.608243 0.092 Uiso 1 1 calc GR . . . .
H10B H 0.924177 0.614703 0.530336 0.092 Uiso 1 1 calc GR . . . .
H10C H 0.969454 0.572378 0.627960 0.092 Uiso 1 1 calc GR . . . .
C6 C 0.5853(13) 0.3407(12) 0.5416(8) 0.059(3) Uani 1 1 d . . . . .
H6A H 0.623473 0.253194 0.555288 0.089 Uiso 1 1 calc GR . . . .
H6B H 0.582698 0.359092 0.478320 0.089 Uiso 1 1 calc GR . . . .
H6C H 0.498675 0.361206 0.566138 0.089 Uiso 1 1 calc GR . . . .
C24 C 0.2940(16) -0.0340(14) 0.6061(9) 0.075(4) Uani 1 1 d . . . . .
H24 H 0.254784 -0.075067 0.563678 0.090 Uiso 1 1 calc R . . . .
C27 C 0.0202(14) 0.1173(13) 0.6794(10) 0.068(4) Uani 1 1 d . . . . .
H27 H -0.037275 0.111637 0.731175 0.082 Uiso 1 1 calc R . . . .
C29 C 0.0413(17) 0.2501(15) 0.6698(12) 0.092(4) Uani 1 1 d . . . . .
H29A H 0.091417 0.261095 0.718436 0.138 Uiso 1 1 calc GR . . . .
H29B H -0.041135 0.309756 0.670079 0.138 Uiso 1 1 calc GR . . . .
H29C H 0.086950 0.262825 0.614924 0.138 Uiso 1 1 calc GR . . . .
C25 C 0.4224(17) -0.1265(18) 0.6364(13) 0.109(5) Uani 1 1 d . . . . .
H25A H 0.462696 -0.089684 0.679037 0.163 Uiso 1 1 calc GR . . . .
H25B H 0.479850 -0.144076 0.586012 0.163 Uiso 1 1 calc GR . . . .
H25C H 0.404197 -0.202941 0.662941 0.163 Uiso 1 1 calc GR . . . .
C22 C 0.0505(17) -0.1450(15) 0.8275(12) 0.087(3) Uani 1 1 d . . . . .
H22A H 0.070596 -0.089704 0.867170 0.130 Uiso 1 1 calc GR . . . .
H22B H 0.052974 -0.225065 0.858944 0.130 Uiso 1 1 calc GR . . . .
H22C H -0.034584 -0.110118 0.804382 0.130 Uiso 1 1 calc GR . . . .
C23 C 0.1173(17) -0.2398(15) 0.6815(12) 0.087(3) Uani 1 1 d . . . . .
H23A H 0.033871 -0.199715 0.657458 0.130 Uiso 1 1 calc GR . . . .
H23B H 0.115368 -0.321403 0.708726 0.130 Uiso 1 1 calc GR . . . .
H23C H 0.181930 -0.247819 0.634722 0.130 Uiso 1 1 calc GR . . . .
C28 C -0.0494(17) 0.0944(16) 0.5988(12) 0.092(4) Uani 1 1 d . . . . .
H28A H 0.002299 0.104110 0.546205 0.138 Uiso 1 1 calc GR . . . .
H28B H -0.131888 0.153728 0.593801 0.138 Uiso 1 1 calc GR . . . .
H28C H -0.062279 0.010958 0.605674 0.138 Uiso 1 1 calc GR . . . .
C26 C 0.3182(18) 0.0840(17) 0.5584(13) 0.109(5) Uani 1 1 d . . . . .
H26A H 0.236865 0.143250 0.547168 0.163 Uiso 1 1 calc GR . . . .
H26B H 0.363103 0.065008 0.503096 0.163 Uiso 1 1 calc GR . . . .
H26C H 0.370113 0.119088 0.594453 0.163 Uiso 1 1 calc GR . . . .
H1 H 0.838(11) 0.599(10) 0.767(7) 0.04(3) Uiso 1 1 d . . . . .

loop_
_atom_site_aniso_label
_atom_site_aniso_U_11
_atom_site_aniso_U_22
_atom_site_aniso_U_33
_atom_site_aniso_U_23
_atom_site_aniso_U_13
_atom_site_aniso_U_12
W1 0.0309(2) 0.0362(2) 0.0426(3) -0.00144(17) 0.00146(17) -0.01478(16)
Te1 0.0366(3) 0.0446(3) 0.0467(4) 0.0018(3) 0.0007(3) -0.0199(3)
Si1 0.0415(14) 0.0474(15) 0.0472(15) -0.0075(12) -0.0023(12) -0.0083(12)
N6 0.029(4) 0.037(4) 0.034(4) -0.005(3) 0.001(3) -0.015(3)
N5 0.029(4) 0.037(4) 0.047(5) 0.005(3) -0.006(3) -0.016(3)
N1 0.031(4) 0.042(4) 0.034(4) 0.002(3) -0.003(3) -0.013(3)
N4 0.032(4) 0.043(4) 0.040(4) 0.002(3) -0.002(3) -0.021(3)
O2 0.037(4) 0.080(6) 0.058(5) 0.000(4) -0.009(4) -0.016(4)
N3 0.027(4) 0.045(4) 0.042(4) 0.001(4) 0.005(3) -0.012(3)
N2 0.034(4) 0.042(4) 0.051(5) -0.004(4) 0.006(4) -0.014(3)
O1 0.105(8) 0.042(4) 0.081(7) -0.012(4) 0.007(6) -0.028(5)
C17 0.032(4) 0.038(5) 0.037(5) -0.012(4) 0.005(4) -0.005(4)
C16 0.024(4) 0.052(6) 0.047(5) -0.010(5) 0.007(4) -0.003(4)
C19 0.039(5) 0.035(4) 0.037(5) -0.006(4) 0.002(4) -0.018(4)
C14 0.025(4) 0.052(5) 0.045(5) -0.003(5) 0.005(4) -0.010(4)
C13 0.032(5) 0.058(6) 0.037(5) 0.004(5) 0.003(4) -0.008(4)
C20 0.055(6) 0.037(5) 0.059(7) -0.003(5) 0.005(5) -0.020(5)
C12 0.030(4) 0.044(5) 0.039(5) 0.007(4) 0.008(4) -0.005(4)
C2 0.048(6) 0.040(5) 0.065(7) -0.003(5) 0.006(5) -0.022(4)
C18 0.038(5) 0.043(5) 0.051(6) 0.001(5) -0.007(4) -0.012(4)
C3 0.027(5) 0.055(6) 0.045(5) -0.003(5) 0.002(4) -0.014(4)
C15 0.027(5) 0.068(7) 0.059(6) 0.002(6) -0.003(4) -0.017(5)
C1 0.036(5) 0.031(4) 0.054(6) -0.003(4) -0.001(4) -0.004(4)
C4 0.042(5) 0.041(5) 0.060(7) -0.009(5) -0.001(5) -0.017(4)
C8 0.040(5) 0.063(6) 0.035(5) 0.004(5) 0.004(4) -0.008(5)
C9 0.042(5) 0.047(6) 0.058(7) 0.003(5) -0.015(5) -0.012(5)
C7 0.035(5) 0.054(6) 0.050(6) 0.000(5) -0.003(4) -0.006(4)
B1 0.026(5) 0.043(5) 0.047(6) -0.002(5) 0.002(4) -0.019(4)
C5 0.048(6) 0.043(5) 0.056(6) -0.004(5) 0.001(5) -0.017(5)
C11 0.045(6) 0.050(6) 0.060(7) 0.006(5) 0.000(5) -0.013(5)
C21 0.051(6) 0.048(6) 0.065(7) -0.005(5) -0.006(5) -0.013(5)
C10 0.053(7) 0.090(9) 0.048(6) 0.014(6) 0.003(5) -0.041(7)
C6 0.063(7) 0.068(7) 0.048(6) -0.001(6) -0.012(5) -0.019(6)
C24 0.089(10) 0.075(9) 0.048(7) -0.003(7) 0.023(7) 0.002(8)
C27 0.059(7) 0.073(8) 0.062(8) -0.015(7) 0.000(6) 0.008(7)
C29 0.091(8) 0.082(7) 0.089(8) -0.014(6) -0.023(7) 0.014(6)
C25 0.086(8) 0.110(10) 0.100(9) 0.029(8) 0.045(7) 0.014(7)
C22 0.090(8) 0.080(7) 0.102(9) -0.005(6) -0.013(7) -0.043(6)
C23 0.090(8) 0.080(7) 0.102(9) -0.005(6) -0.013(7) -0.043(6)
C28 0.091(8) 0.082(7) 0.089(8) -0.014(6) -0.023(7) 0.014(6)
C26 0.086(8) 0.110(10) 0.100(9) 0.029(8) 0.045(7) 0.014(7)

loop_
_atom_type_symbol
_atom_type_description
_atom_type_scat_dispersion_real
_atom_type_scat_dispersion_imag
_atom_type_scat_source
C C 0.0181 0.0091 'International Tables Vol C Tables 4.2.6.8 and 6.1.1.4'
H H 0.0000 0.0000 'International Tables Vol C Tables 4.2.6.8 and 6.1.1.4'
B B 0.0090 0.0039 'International Tables Vol C Tables 4.2.6.8 and 6.1.1.4'
N N 0.0311 0.0180 'International Tables Vol C Tables 4.2.6.8 and 6.1.1.4'
O O 0.0492 0.0322 'International Tables Vol C Tables 4.2.6.8 and 6.1.1.4'
Si Si 0.2541 0.3302 'International Tables Vol C Tables 4.2.6.8 and 6.1.1.4'
Te Te -0.1759 6.3531 'International Tables Vol C Tables 4.2.6.8 and 6.1.1.4'
W W -5.4734 5.5774 'International Tables Vol C Tables 4.2.6.8 and 6.1.1.4'

loop_
_exptl_crystal_face_index_h
_exptl_crystal_face_index_k
_exptl_crystal_face_index_l
_exptl_crystal_face_perp_dist
-6 -1 -6 0.0400
5 6 3 0.0352
-5 -6 -2 0.0193
-4 -6 4 0.0333
4 6 -4 0.0298
-5 4 3 0.0772
5 -4 -4 0.0631
5 2 7 0.0441

loop_
_geom_angle_atom_site_label_1
_geom_angle_atom_site_label_2
_geom_angle_atom_site_label_3
_geom_angle
_geom_angle_site_symmetry_1
_geom_angle_site_symmetry_3
_geom_angle_publ_flag
N5 W1 N1 84.4(3) . . ?
N3 W1 N5 80.3(3) . . ?
N3 W1 N1 82.6(3) . . ?
C2 W1 N5 170.6(4) . . ?
C2 W1 N1 86.9(4) . . ?
C2 W1 N3 95.1(4) . . ?
C2 W1 C3 89.4(5) . . ?
C3 W1 N5 94.0(4) . . ?
C3 W1 N1 89.5(3) . . ?
C3 W1 N3 170.6(4) . . ?
C1 W1 N5 104.4(4) . . ?
C1 W1 N1 169.8(4) . . ?
C1 W1 N3 103.8(4) . . ?
C1 W1 C2 84.6(4) . . ?
C1 W1 C3 84.7(4) . . ?
C4 Te1 C1 97.5(4) . . ?
C5 Si1 C21 105.6(5) . . ?
C5 Si1 C24 109.1(7) . . ?
C5 Si1 C27 105.3(6) . . ?
C21 Si1 C27 111.8(6) . . ?
C24 Si1 C21 108.5(6) . . ?
C24 Si1 C27 115.9(7) . . ?
N5 N6 B1 119.6(7) . . ?
C19 N6 N5 110.3(7) . . ?
C19 N6 B1 129.9(8) . . ?
N6 N5 W1 120.2(6) . . ?
C17 N5 W1 131.8(6) . . ?
C17 N5 N6 107.4(8) . . ?
N2 N1 W1 118.3(6) . . ?
C7 N1 W1 134.7(7) . . ?
C7 N1 N2 107.0(8) . . ?
N3 N4 B1 119.4(7) . . ?
C14 N4 N3 110.0(8) . . ?
C14 N4 B1 130.6(8) . . ?
N4 N3 W1 121.2(6) . . ?
C12 N3 W1 132.8(7) . . ?
C12 N3 N4 105.8(8) . . ?
N1 N2 B1 120.4(8) . . ?
C9 N2 N1 110.6(9) . . ?
C9 N2 B1 129.0(9) . . ?
N5 C17 C16 123.0(9) . . ?
N5 C17 C18 108.3(9) . . ?
C18 C17 C16 128.7(9) . . ?
N6 C19 C20 121.7(9) . . ?
N6 C19 C18 107.8(8) . . ?
C18 C19 C20 130.5(9) . . ?
N4 C14 C13 107.0(9) . . ?
N4 C14 C15 122.2(9) . . ?
C13 C14 C15 130.7(9) . . ?
C12 C13 C14 107.4(9) . . ?
N3 C12 C11 121.2(9) . . ?
C13 C12 N3 109.7(9) . . ?
C13 C12 C11 129.0(9) . . ?
O1 C2 W1 179.3(11) . . ?
C19 C18 C17 106.2(9) . . ?
O2 C3 W1 177.0(9) . . ?
W1 C1 Te1 168.2(6) . . ?
C5 C4 Te1 175.7(11) . . ?
C7 C8 C9 105.4(10) . . ?
N2 C9 C8 107.5(10) . . ?
N2 C9 C10 125.4(11) . . ?
C8 C9 C10 127.1(11) . . ?
N1 C7 C8 109.4(10) . . ?
N1 C7 C6 122.9(10) . . ?
C8 C7 C6 127.7(11) . . ?
N4 B1 N6 107.8(8) . . ?
N2 B1 N6 109.0(7) . . ?
N2 B1 N4 110.9(8) . . ?
C4 C5 Si1 176.9(11) . . ?
C22 C21 Si1 112.0(9) . . ?
C23 C21 Si1 113.4(10) . . ?
C23 C21 C22 112.0(12) . . ?
C25 C24 Si1 109.9(10) . . ?
C26 C24 Si1 113.3(11) . . ?
C26 C24 C25 111.6(16) . . ?
C29 C27 Si1 111.4(11) . . ?
C28 C27 Si1 113.1(10) . . ?
C28 C27 C29 110.3(14) . . ?

loop_
_geom_bond_atom_site_label_1
_geom_bond_atom_site_label_2
_geom_bond_distance
_geom_bond_site_symmetry_2
_geom_bond_publ_flag
W1 N5 2.212(8) . ?
W1 N1 2.304(8) . ?
W1 N3 2.190(8) . ?
W1 C2 2.028(11) . ?
W1 C3 2.040(10) . ?
W1 C1 1.811(10) . ?
Te1 C1 2.079(10) . ?
Te1 C4 2.065(11) . ?
Si1 C5 1.852(12) . ?
Si1 C21 1.902(12) . ?
Si1 C24 1.854(13) . ?
Si1 C27 1.912(13) . ?
N6 N5 1.361(10) . ?
N6 C19 1.347(12) . ?
N6 B1 1.554(13) . ?
N5 C17 1.339(12) . ?
N1 N2 1.367(11) . ?
N1 C7 1.348(14) . ?
N4 N3 1.370(11) . ?
N4 C14 1.360(13) . ?
N4 B1 1.549(13) . ?
O2 C3 1.112(13) . ?
N3 C12 1.368(12) . ?
N2 C9 1.300(15) . ?
N2 B1 1.541(14) . ?
O1 C2 1.125(14) . ?
C17 C16 1.467(13) . ?
C17 C18 1.420(14) . ?
C19 C20 1.493(13) . ?
C19 C18 1.369(14) . ?
C14 C13 1.378(15) . ?
C14 C15 1.489(14) . ?
C13 C12 1.363(15) . ?
C12 C11 1.492(14) . ?
C4 C5 1.165(16) . ?
C8 C9 1.426(16) . ?
C8 C7 1.363(16) . ?
C9 C10 1.478(15) . ?
C7 C6 1.486(16) . ?
C21 C22 1.53(2) . ?
C21 C23 1.527(19) . ?
C24 C25 1.55(2) . ?
C24 C26 1.50(2) . ?
C27 C29 1.53(2) . ?
C27 C28 1.52(2) . ?

loop_
_exptl_oxdiff_crystal_face_indexfrac_h
_exptl_oxdiff_crystal_face_indexfrac_k
_exptl_oxdiff_crystal_face_indexfrac_l
_exptl_oxdiff_crystal_face_x
_exptl_oxdiff_crystal_face_y
_exptl_oxdiff_crystal_face_z
-6.0024 -1.0114 -5.9969 0.1979 0.9658 0.3584
4.9953 6.0100 2.9883 0.5057 -0.8768 0.1134
-4.9943 -6.0091 -1.9888 -0.5772 0.8153 -0.0742
-3.9889 -6.0028 4.0083 -0.9848 0.3529 0.0464
3.9889 6.0028 -4.0083 0.9848 -0.3529 -0.0464
-4.9988 3.9999 2.9886 0.0863 0.1301 1.0713
4.9979 -4.0008 -3.9881 -0.0148 -0.0686 -1.1105
5.0028 2.0118 6.9940 -0.1888 -0.9720 -0.1094
